data_2023524
loop_
_publ_author_name
'Shchevnikov, Dmitriy M.'
'Kutasevich, Alexandra G.'
'Khrustalev, Victor N.'
'Guliyeva, Narmina A.'
'Hasanov, Khudayar I.'
'Akkurt, Mehmet'
'Manahelohe, Gizachew Mulugeta'

_publ_section_title
;
 Crystal structure and Hirshfeld surface analysis of
 5,5-difluoro-10-[5-(trimethylsilyl)furan-2-yl]-5H-4\l4,5\l4-dipyrrolo[1,2-c:2&#x2032;,1&#x2032;-f][1,3,2]diazaborinine
;
_journal_coeditor_code VM2314
_journal_issue 7
_journal_name_full 'Acta Crystallographica Section E Crystallographic Communications'
_journal_paper_doi 10.1107/S2056989025004888
_journal_volume 81
_journal_year 2025
_chemical_formula_iupac 'C16 H17 B F2 N2 O Si'
_chemical_formula_moiety 'C16 H17 B F2 N2 O Si'
_chemical_formula_sum 'C16 H17 B F2 N2 O Si'
_chemical_formula_weight 330.21
_chemical_name_systematic
5,5-Difluoro-10-[5-(trimethylsilyl)furan-2-yl]-5<i>H</i>-4\l^4^,5\l^4^-dipyrrolo[1,2-<i>c</i>:2',1'-<i>f</i>][1,3,2]diazaborinine
_space_group_crystal_system monoclinic
_space_group_IT_number 15
_space_group_name_Hall '-C 2yc'
_space_group_name_H-M_alt 'C 1 2/c 1'
_atom_sites_solution_hydrogens geom
_atom_sites_solution_primary difmap
_atom_sites_solution_secondary difmap
_audit_creation_method SHELXL-2019/3
_cell_angle_alpha 90
_cell_angle_beta 92.2617(12)
_cell_angle_gamma 90
_cell_formula_units_Z 8
_cell_length_a 19.2621(2)
_cell_length_b 7.20455(11)
_cell_length_c 23.1309(3)
_cell_measurement_reflns_used 10600
_cell_measurement_temperature 100(2)
_cell_measurement_theta_max 78.75
_cell_measurement_theta_min 3.83
_cell_volume 3207.48(7)
_computing_cell_refinement
;
CrysAlisPro 1.171.41.117a (Rigaku OD, 2021)
;
_computing_data_collection
;
CrysAlisPro 1.171.41.117a (Rigaku OD, 2021)
;
_computing_data_reduction
;
CrysAlisPro 1.171.41.117a (Rigaku OD, 2021)
;
_computing_molecular_graphics
;
ORTEP-3 for Windows (Farrugia, 2012)
;
_computing_publication_material
;
PLATON (Spek, 2020)
;
_computing_structure_refinement
;
<i>SHELXL2016/6</i> (Sheldrick, 2015b
;
_computing_structure_solution
;
<i>SHELXT2016/6</i> (Sheldrick, 2015a)
;
_diffrn_ambient_temperature 100(2)
_diffrn_measured_fraction_theta_full 1.000
_diffrn_measured_fraction_theta_max 0.986
_diffrn_measurement_device_type 'Rigaku XtaLAB Synergy-S, HyPix-6000HE area-detector'
_diffrn_measurement_method '\f and \w'
_diffrn_radiation_type CuK\a
_diffrn_radiation_wavelength 1.54184
_diffrn_reflns_av_R_equivalents 0.0468
_diffrn_reflns_av_unetI/netI 0.0330
_diffrn_reflns_limit_h_max 24
_diffrn_reflns_limit_h_min -23
_diffrn_reflns_limit_k_max 8
_diffrn_reflns_limit_k_min -6
_diffrn_reflns_limit_l_max 29
_diffrn_reflns_limit_l_min -29
_diffrn_reflns_number 21486
_diffrn_reflns_theta_full 67.684
_diffrn_reflns_theta_max 80.087
_diffrn_reflns_theta_min 3.825
_diffrn_source 'micro-focus sealed X-ray tube'
_exptl_absorpt_coefficient_mu 1.523
_exptl_absorpt_correction_T_max 0.955
_exptl_absorpt_correction_T_min 0.704
_exptl_absorpt_correction_type multi-scan
_exptl_absorpt_process_details
;
(CrysAlisPro; Rigaku OD, 2021)
;
_exptl_crystal_colour red
_exptl_crystal_density_diffrn 1.368
_exptl_crystal_description plate
_exptl_crystal_F_000 1376
_exptl_crystal_size_max 0.300
_exptl_crystal_size_mid 0.150
_exptl_crystal_size_min 0.030
_refine_diff_density_max 0.410
_refine_diff_density_min -0.277
_refine_ls_extinction_method none
_refine_ls_goodness_of_fit_ref 1.059
_refine_ls_hydrogen_treatment constr
_refine_ls_matrix_type full
_refine_ls_number_parameters 211
_refine_ls_number_reflns 3453
_refine_ls_number_restraints 0
_refine_ls_restrained_S_all 1.059
_refine_ls_R_factor_all 0.0430
_refine_ls_R_factor_gt 0.0388
_refine_ls_shift/su_max 0.001
_refine_ls_shift/su_mean 0.000
_refine_ls_structure_factor_coef Fsqd
_refine_ls_weighting_details 'w=1/[\s^2^(Fo^2^)+(0.0491P)^2^+3.5578P] where P=(Fo^2^+2Fc^2^)/3'
_refine_ls_weighting_scheme calc
_refine_ls_wR_factor_gt 0.0997
_refine_ls_wR_factor_ref 0.1022
_reflns_number_gt 3119
_reflns_number_total 3453
_reflns_threshold_expression 'I > 2\s(I)'
_cod_data_source_file vm2314.cif
_cod_data_source_block I
_cod_original_sg_symbol_H-M 'C 2/c'
_cod_database_code 2023524
_shelx_space_group_comment
;
The symmetry employed for this shelxl refinement is uniquely defined
by the following loop, which should always be used as a source of
symmetry information in preference to the above space-group names.
They are only intended as comments.
;
_shelx_estimated_absorpt_t_min 0.658
_shelx_estimated_absorpt_t_max 0.956

loop_
_space_group_symop_operation_xyz
'x, y, z'
'-x, y, -z+1/2'
'x+1/2, y+1/2, z'
'-x+1/2, y+1/2, -z+1/2'
'-x, -y, -z'
'x, -y, z-1/2'
'-x+1/2, -y+1/2, -z'
'x+1/2, -y+1/2, z-1/2'

loop_
_atom_site_type_symbol
_atom_site_label
_atom_site_fract_x
_atom_site_fract_y
_atom_site_fract_z
_atom_site_U_iso_or_equiv
_atom_site_adp_type
_atom_site_calc_flag
_atom_site_occupancy
_atom_site_disorder_assembly
_atom_site_disorder_group
Si Si1 0.43746(2) 0.28241(6) 0.64368(2) 0.02098(13) Uani d 1 . .
F F1 0.20739(5) 0.77309(15) 0.34832(4) 0.0325(2) Uani d 1 . .
F F2 0.30413(6) 0.91603(13) 0.31804(4) 0.0316(2) Uani d 1 . .
O O1 0.38976(5) 0.42058(15) 0.53488(4) 0.0188(2) Uani d 1 . .
C C1 0.34470(7) 0.8007(2) 0.51052(6) 0.0204(3) Uani d 1 . .
H H1 0.367195 0.754235 0.544828 0.025 Uiso calc 1 . .
C C2 0.31332(8) 0.9727(2) 0.50384(7) 0.0221(3) Uani d 1 . .
H H2 0.310273 1.066288 0.532573 0.027 Uiso calc 1 . .
C C3 0.28701(8) 0.9823(2) 0.44676(7) 0.0215(3) Uani d 1 . .
H H3 0.262664 1.085502 0.430357 0.026 Uiso calc 1 . .
N N4 0.30104(6) 0.82473(18) 0.41836(5) 0.0188(3) Uani d 1 . .
B B5 0.27939(9) 0.7816(2) 0.35470(7) 0.0220(3) Uani d 1 . .
N N6 0.31188(6) 0.59102(18) 0.34116(5) 0.0187(3) Uani d 1 . .
C C7 0.30625(8) 0.5016(2) 0.29015(6) 0.0215(3) Uani d 1 . .
H H7 0.285003 0.551110 0.255735 0.026 Uiso calc 1 . .
C C8 0.33624(8) 0.3250(2) 0.29513(6) 0.0217(3) Uani d 1 . .
H H8 0.339222 0.235224 0.265252 0.026 Uiso calc 1 . .
C C9 0.36070(8) 0.3063(2) 0.35182(6) 0.0203(3) Uani d 1 . .
H H9 0.383070 0.200181 0.368307 0.024 Uiso calc 1 . .
C C9A 0.34630(7) 0.4743(2) 0.38085(6) 0.0180(3) Uani d 1 . .
C C10 0.36032(7) 0.5326(2) 0.43820(6) 0.0178(3) Uani d 1 . .
C C10A 0.33712(7) 0.7069(2) 0.45689(6) 0.0181(3) Uani d 1 . .
C C11 0.40153(7) 0.4126(2) 0.47664(6) 0.0181(3) Uani d 1 . .
C C12 0.45553(7) 0.2958(2) 0.46751(6) 0.0198(3) Uani d 1 . .
H H12 0.474219 0.265782 0.431281 0.024 Uiso calc 1 . .
C C13 0.47852(7) 0.2275(2) 0.52241(6) 0.0196(3) Uani d 1 . .
H H13 0.515816 0.143437 0.529818 0.023 Uiso calc 1 . .
C C14 0.43752(7) 0.3042(2) 0.56265(6) 0.0181(3) Uani d 1 . .
C C15 0.45176(9) 0.5176(3) 0.67517(7) 0.0297(4) Uani d 1 . .
H H15A 0.416726 0.603296 0.658774 0.044 Uiso calc 1 . .
H H15B 0.498208 0.561639 0.666085 0.044 Uiso calc 1 . .
H H15C 0.447867 0.511655 0.717248 0.044 Uiso calc 1 . .
C C16 0.35303(9) 0.1850(3) 0.66563(7) 0.0304(4) Uani d 1 . .
H H16A 0.354477 0.165501 0.707587 0.046 Uiso calc 1 . .
H H16B 0.344600 0.066182 0.645926 0.046 Uiso calc 1 . .
H H16C 0.315546 0.271840 0.654924 0.046 Uiso calc 1 . .
C C17 0.51091(10) 0.1209(3) 0.66193(8) 0.0396(5) Uani d 1 . .
H H17A 0.553132 0.165821 0.644222 0.059 Uiso calc 1 . .
H H17B 0.499544 -0.003364 0.647107 0.059 Uiso calc 1 . .
H H17C 0.518595 0.115323 0.704025 0.059 Uiso calc 1 . .

loop_
_atom_site_aniso_label
_atom_site_aniso_U_11
_atom_site_aniso_U_22
_atom_site_aniso_U_33
_atom_site_aniso_U_12
_atom_site_aniso_U_13
_atom_site_aniso_U_23
Si1 0.0198(2) 0.0267(2) 0.0164(2) 0.00247(16) 0.00028(14) 0.00248(15)
F1 0.0254(5) 0.0357(6) 0.0355(5) 0.0059(4) -0.0103(4) -0.0078(4)
F2 0.0547(6) 0.0184(5) 0.0213(4) -0.0038(4) -0.0022(4) 0.0043(4)
O1 0.0192(5) 0.0213(5) 0.0158(5) 0.0014(4) 0.0004(4) 0.0009(4)
C1 0.0191(7) 0.0228(8) 0.0194(7) -0.0020(5) 0.0007(5) -0.0011(6)
C2 0.0208(7) 0.0208(8) 0.0248(7) -0.0017(6) 0.0028(5) -0.0044(6)
C3 0.0211(7) 0.0181(7) 0.0255(7) 0.0009(6) 0.0024(5) 0.0000(6)
N4 0.0187(6) 0.0173(6) 0.0206(6) -0.0011(5) 0.0008(4) 0.0015(5)
B5 0.0253(8) 0.0186(8) 0.0216(8) -0.0002(6) -0.0034(6) 0.0012(6)
N6 0.0217(6) 0.0185(6) 0.0159(5) -0.0038(5) -0.0006(4) 0.0020(5)
C7 0.0242(7) 0.0231(8) 0.0169(6) -0.0059(6) -0.0009(5) 0.0017(6)
C8 0.0246(7) 0.0210(8) 0.0194(7) -0.0051(6) 0.0019(5) -0.0024(6)
C9 0.0221(7) 0.0182(7) 0.0207(7) -0.0024(5) 0.0011(5) 0.0001(6)
C9A 0.0184(6) 0.0171(7) 0.0184(7) -0.0031(5) 0.0002(5) 0.0015(5)
C10 0.0161(6) 0.0192(7) 0.0183(6) -0.0039(5) 0.0021(5) 0.0017(5)
C10A 0.0165(6) 0.0194(7) 0.0184(6) -0.0028(5) 0.0001(5) 0.0014(5)
C11 0.0195(6) 0.0190(7) 0.0159(6) -0.0032(5) 0.0007(5) -0.0003(5)
C12 0.0202(7) 0.0198(7) 0.0195(7) -0.0015(5) 0.0024(5) -0.0002(5)
C13 0.0184(6) 0.0184(7) 0.0217(7) -0.0008(5) -0.0008(5) 0.0001(6)
C14 0.0173(6) 0.0186(7) 0.0182(6) -0.0016(5) -0.0014(5) 0.0022(5)
C15 0.0274(8) 0.0377(10) 0.0239(8) -0.0045(7) 0.0016(6) -0.0065(7)
C16 0.0317(8) 0.0351(10) 0.0249(8) -0.0066(7) 0.0059(6) 0.0014(7)
C17 0.0413(10) 0.0517(12) 0.0257(8) 0.0206(9) 0.0009(7) 0.0094(8)

loop_
_atom_type_symbol
_atom_type_description
_atom_type_scat_dispersion_real
_atom_type_scat_dispersion_imag
_atom_type_scat_source
C C 0.0181 0.0091 'International Tables Vol C Tables 4.2.6.8 and 6.1.1.4'
H H 0.0000 0.0000 'International Tables Vol C Tables 4.2.6.8 and 6.1.1.4'
B B 0.0090 0.0039 'International Tables Vol C Tables 4.2.6.8 and 6.1.1.4'
F F 0.0727 0.0534 'International Tables Vol C Tables 4.2.6.8 and 6.1.1.4'
N N 0.0311 0.0180 'International Tables Vol C Tables 4.2.6.8 and 6.1.1.4'
O O 0.0492 0.0322 'International Tables Vol C Tables 4.2.6.8 and 6.1.1.4'
Si Si 0.2541 0.3302 'International Tables Vol C Tables 4.2.6.8 and 6.1.1.4'

loop_
_geom_angle_atom_site_label_1
_geom_angle_atom_site_label_2
_geom_angle_atom_site_label_3
_geom_angle_site_symmetry_1
_geom_angle_site_symmetry_3
_geom_angle
_geom_angle_publ_flag
C16 Si1 C15 . . 110.75(8) ?
C16 Si1 C17 . . 111.45(9) ?
C15 Si1 C17 . . 112.33(9) ?
C16 Si1 C14 . . 109.78(7) ?
C15 Si1 C14 . . 107.96(7) ?
C17 Si1 C14 . . 104.30(7) ?
C11 O1 C14 . . 107.27(11) ?
C2 C1 C10A . . 107.47(13) ?
C2 C1 H1 . . 126.3 ?
C10A C1 H1 . . 126.3 ?
C1 C2 C3 . . 106.87(14) ?
C1 C2 H2 . . 126.6 ?
C3 C2 H2 . . 126.6 ?
N4 C3 C2 . . 110.34(14) ?
N4 C3 H3 . . 124.8 ?
C2 C3 H3 . . 124.8 ?
C3 N4 C10A . . 107.83(12) ?
C3 N4 B5 . . 125.69(13) ?
C10A N4 B5 . . 126.47(13) ?
F2 B5 F1 . . 109.38(13) ?
F2 B5 N6 . . 110.22(13) ?
F1 B5 N6 . . 110.46(13) ?
F2 B5 N4 . . 110.87(13) ?
F1 B5 N4 . . 109.90(13) ?
N6 B5 N4 . . 105.98(12) ?
C7 N6 C9A . . 107.99(13) ?
C7 N6 B5 . . 125.70(13) ?
C9A N6 B5 . . 126.05(12) ?
N6 C7 C8 . . 110.13(13) ?
N6 C7 H7 . . 124.9 ?
C8 C7 H7 . . 124.9 ?
C9 C8 C7 . . 106.90(13) ?
C9 C8 H8 . . 126.5 ?
C7 C8 H8 . . 126.5 ?
C8 C9 C9A . . 107.48(14) ?
C8 C9 H9 . . 126.3 ?
C9A C9 H9 . . 126.3 ?
N6 C9A C10 . . 120.63(13) ?
N6 C9A C9 . . 107.48(12) ?
C10 C9A C9 . . 131.89(14) ?
C10A C10 C9A . . 120.31(13) ?
C10A C10 C11 . . 121.03(13) ?
C9A C10 C11 . . 118.62(13) ?
N4 C10A C10 . . 120.19(13) ?
N4 C10A C1 . . 107.49(13) ?
C10 C10A C1 . . 132.29(14) ?
C12 C11 O1 . . 109.51(12) ?
C12 C11 C10 . . 132.48(13) ?
O1 C11 C10 . . 117.84(12) ?
C11 C12 C13 . . 106.83(13) ?
C11 C12 H12 . . 126.6 ?
C13 C12 H12 . . 126.6 ?
C14 C13 C12 . . 107.62(13) ?
C14 C13 H13 . . 126.2 ?
C12 C13 H13 . . 126.2 ?
C13 C14 O1 . . 108.76(12) ?
C13 C14 Si1 . . 132.11(11) ?
O1 C14 Si1 . . 119.11(10) ?
Si1 C15 H15A . . 109.5 ?
Si1 C15 H15B . . 109.5 ?
H15A C15 H15B . . 109.5 ?
Si1 C15 H15C . . 109.5 ?
H15A C15 H15C . . 109.5 ?
H15B C15 H15C . . 109.5 ?
Si1 C16 H16A . . 109.5 ?
Si1 C16 H16B . . 109.5 ?
H16A C16 H16B . . 109.5 ?
Si1 C16 H16C . . 109.5 ?
H16A C16 H16C . . 109.5 ?
H16B C16 H16C . . 109.5 ?
Si1 C17 H17A . . 109.5 ?
Si1 C17 H17B . . 109.5 ?
H17A C17 H17B . . 109.5 ?
Si1 C17 H17C . . 109.5 ?
H17A C17 H17C . . 109.5 ?
H17B C17 H17C . . 109.5 ?

loop_
_geom_bond_atom_site_label_1
_geom_bond_atom_site_label_2
_geom_bond_site_symmetry_2
_geom_bond_distance
_geom_bond_publ_flag
Si1 C16 . 1.8602(17) ?
Si1 C15 . 1.8604(19) ?
Si1 C17 . 1.8675(18) ?
Si1 C14 . 1.8809(15) ?
F1 B5 . 1.390(2) ?
F2 B5 . 1.384(2) ?
O1 C11 . 1.3760(17) ?
O1 C14 . 1.3841(17) ?
C1 C2 . 1.385(2) ?
C1 C10A . 1.415(2) ?
C1 H1 . 0.9500 ?
C2 C3 . 1.397(2) ?
C2 H2 . 0.9500 ?
C3 N4 . 1.345(2) ?
C3 H3 . 0.9500 ?
N4 C10A . 1.3961(19) ?
N4 B5 . 1.546(2) ?
B5 N6 . 1.546(2) ?
N6 C7 . 1.3450(19) ?
N6 C9A . 1.3932(19) ?
C7 C8 . 1.400(2) ?
C7 H7 . 0.9500 ?
C8 C9 . 1.382(2) ?
C8 H8 . 0.9500 ?
C9 C9A . 1.417(2) ?
C9 H9 . 0.9500 ?
C9A C10 . 1.407(2) ?
C10 C10A . 1.406(2) ?
C10 C11 . 1.453(2) ?
C11 C12 . 1.361(2) ?
C12 C13 . 1.416(2) ?
C12 H12 . 0.9500 ?
C13 C14 . 1.361(2) ?
C13 H13 . 0.9500 ?
C15 H15A . 0.9800 ?
C15 H15B . 0.9800 ?
C15 H15C . 0.9800 ?
C16 H16A . 0.9800 ?
C16 H16B . 0.9800 ?
C16 H16C . 0.9800 ?
C17 H17A . 0.9800 ?
C17 H17B . 0.9800 ?
C17 H17C . 0.9800 ?

loop_
_geom_hbond_atom_site_label_D
_geom_hbond_atom_site_label_H
_geom_hbond_atom_site_label_A
_geom_hbond_site_symmetry_A
_geom_hbond_distance_DH
_geom_hbond_distance_HA
_geom_hbond_distance_DA
_geom_hbond_angle_DHA
_geom_hbond_publ_flag
C1 H1 O1 . 0.95 2.46 2.9210(18) 110 yes
C17 H17A Cg4 5_666 0.98 2.93 3.906(2) 172 yes

loop_
_geom_torsion_atom_site_label_1
_geom_torsion_atom_site_label_2
_geom_torsion_atom_site_label_3
_geom_torsion_atom_site_label_4
_geom_torsion_site_symmetry_1
_geom_torsion_site_symmetry_2
_geom_torsion_site_symmetry_3
_geom_torsion_site_symmetry_4
_geom_torsion
_geom_torsion_publ_flag
C10A C1 C2 C3 . . . . 0.08(16) ?
C1 C2 C3 N4 . . . . -0.19(17) ?
C2 C3 N4 C10A . . . . 0.21(17) ?
C2 C3 N4 B5 . . . . 179.00(13) ?
C3 N4 B5 F2 . . . . 56.52(19) ?
C10A N4 B5 F2 . . . . -124.92(15) ?
C3 N4 B5 F1 . . . . -64.52(19) ?
C10A N4 B5 F1 . . . . 114.04(16) ?
C3 N4 B5 N6 . . . . 176.11(13) ?
C10A N4 B5 N6 . . . . -5.32(19) ?
F2 B5 N6 C7 . . . . -59.55(19) ?
F1 B5 N6 C7 . . . . 61.44(19) ?
N4 B5 N6 C7 . . . . -179.57(13) ?
F2 B5 N6 C9A . . . . 126.96(14) ?
F1 B5 N6 C9A . . . . -112.05(15) ?
N4 B5 N6 C9A . . . . 6.94(19) ?
C9A N6 C7 C8 . . . . 0.33(16) ?
B5 N6 C7 C8 . . . . -174.14(13) ?
N6 C7 C8 C9 . . . . 0.42(17) ?
C7 C8 C9 C9A . . . . -0.98(16) ?
C7 N6 C9A C10 . . . . 179.29(13) ?
B5 N6 C9A C10 . . . . -6.3(2) ?
C7 N6 C9A C9 . . . . -0.93(15) ?
B5 N6 C9A C9 . . . . 173.51(13) ?
C8 C9 C9A N6 . . . . 1.19(16) ?
C8 C9 C9A C10 . . . . -179.06(15) ?
N6 C9A C10 C10A . . . . 2.7(2) ?
C9 C9A C10 C10A . . . . -177.04(14) ?
N6 C9A C10 C11 . . . . -174.78(12) ?
C9 C9A C10 C11 . . . . 5.5(2) ?
C3 N4 C10A C10 . . . . -178.23(13) ?
B5 N4 C10A C10 . . . . 3.0(2) ?
C3 N4 C10A C1 . . . . -0.15(16) ?
B5 N4 C10A C1 . . . . -178.93(13) ?
C9A C10 C10A N4 . . . . -1.1(2) ?
C11 C10 C10A N4 . . . . 176.29(12) ?
C9A C10 C10A C1 . . . . -178.63(15) ?
C11 C10 C10A C1 . . . . -1.2(2) ?
C2 C1 C10A N4 . . . . 0.04(16) ?
C2 C1 C10A C10 . . . . 177.79(15) ?
C14 O1 C11 C12 . . . . -0.46(16) ?
C14 O1 C11 C10 . . . . -176.34(12) ?
C10A C10 C11 C12 . . . . -143.13(16) ?
C9A C10 C11 C12 . . . . 34.3(2) ?
C10A C10 C11 O1 . . . . 31.60(19) ?
C9A C10 C11 O1 . . . . -150.95(13) ?
O1 C11 C12 C13 . . . . 0.06(17) ?
C10 C11 C12 C13 . . . . 175.12(15) ?
C11 C12 C13 C14 . . . . 0.38(17) ?
C12 C13 C14 O1 . . . . -0.67(17) ?
C12 C13 C14 Si1 . . . . -178.96(12) ?
C11 O1 C14 C13 . . . . 0.70(15) ?
C11 O1 C14 Si1 . . . . 179.25(10) ?
C16 Si1 C14 C13 . . . . -119.49(15) ?
C15 Si1 C14 C13 . . . . 119.69(15) ?
C17 Si1 C14 C13 . . . . 0.03(18) ?
C16 Si1 C14 O1 . . . . 62.36(13) ?
C15 Si1 C14 O1 . . . . -58.47(13) ?
C17 Si1 C14 O1 . . . . -178.13(12) ?
